data_4120212
loop_
_publ_author_name
'Zhaojin Wang'
'Hongde Ye'
'Yuguang Li'
'Yizhi Li'
'Hong Yan'

_publ_section_title
;
 Unprecedented Boron-Functionalized Carborane Derivatives by Facile and
 Selective Cobalt-Induced B-H Activation
;
_journal_name_full 'Journal of the American Chemical Society'
_journal_page_first 11289
_journal_page_last 11298
_journal_paper_doi 10.1021/ja4047075
_journal_volume 135
_journal_year 2013
_chemical_formula_moiety 'C33 H42 B10 Fe2 O5 S2'
_chemical_formula_sum 'C33 H39 B10 Fe2 O3 S2'
_chemical_formula_weight 802.61
_chemical_name_common 7d
_chemical_name_systematic
; 
 ? 
;
_space_group_IT_number 15
_symmetry_cell_setting monoclinic
_symmetry_space_group_name_Hall '-C 2yc'
_symmetry_space_group_name_H-M 'C 1 2/c 1'
_atom_sites_solution_hydrogens geom
_atom_sites_solution_primary direct
_atom_sites_solution_secondary difmap
_audit_creation_method SHELXL-97
_cell_angle_alpha 90.00
_cell_angle_beta 94.410(2)
_cell_angle_gamma 90.00
_cell_formula_units_Z 8
_cell_length_a 27.962(4)
_cell_length_b 11.7780(18)
_cell_length_c 23.345(4)
_cell_measurement_reflns_used 5866
_cell_measurement_temperature 291(2)
_cell_measurement_theta_max 24.34
_cell_measurement_theta_min 2.19
_cell_volume 7666(2)
_computing_cell_refinement SMART
_computing_data_collection 'SMART (Bruker, 2000)'
_computing_data_reduction 'SAINT (Bruker, 2000)'
_computing_molecular_graphics SHELXTL
_computing_publication_material SHELXTL
_computing_structure_refinement 'SHELXL-97 (Sheldrick, 1997)'
_computing_structure_solution 'SHELXS-97 (Sheldrick, 1990)'
_diffrn_ambient_temperature 291(2)
_diffrn_measured_fraction_theta_full 0.996
_diffrn_measured_fraction_theta_max 0.996
_diffrn_measurement_device_type 'Bruker Smart Apex CCD'
_diffrn_measurement_method 'phi and omega scans'
_diffrn_radiation_monochromator graphite
_diffrn_radiation_source 'fine-focus sealed tube'
_diffrn_radiation_type MoK\a
_diffrn_radiation_wavelength 0.71073
_diffrn_reflns_av_R_equivalents 0.0423
_diffrn_reflns_av_sigmaI/netI 0.0532
_diffrn_reflns_limit_h_max 34
_diffrn_reflns_limit_h_min -26
_diffrn_reflns_limit_k_max 14
_diffrn_reflns_limit_k_min -14
_diffrn_reflns_limit_l_max 26
_diffrn_reflns_limit_l_min -28
_diffrn_reflns_number 20404
_diffrn_reflns_theta_full 26.00
_diffrn_reflns_theta_max 26.00
_diffrn_reflns_theta_min 2.05
_exptl_absorpt_coefficient_mu 0.899
_exptl_absorpt_correction_T_max 0.8407
_exptl_absorpt_correction_T_min 0.7870
_exptl_absorpt_correction_type multi-scan
_exptl_absorpt_process_details SADABS
_exptl_crystal_colour Dark-red
_exptl_crystal_density_diffrn 1.330
_exptl_crystal_description block
_exptl_crystal_F_000 3160
_exptl_crystal_size_max 0.28
_exptl_crystal_size_mid 0.22
_exptl_crystal_size_min 0.20
_refine_diff_density_max 0.579
_refine_diff_density_min -0.429
_refine_diff_density_rms 0.063
_refine_ls_extinction_method none
_refine_ls_goodness_of_fit_ref 1.046
_refine_ls_hydrogen_treatment constr
_refine_ls_matrix_type full
_refine_ls_number_parameters 469
_refine_ls_number_reflns 7521
_refine_ls_number_restraints 0
_refine_ls_restrained_S_all 1.046
_refine_ls_R_factor_all 0.0712
_refine_ls_R_factor_gt 0.0520
_refine_ls_shift/su_max 0.000
_refine_ls_shift/su_mean 0.000
_refine_ls_structure_factor_coef Fsqd
_refine_ls_weighting_details 'calc w=1/[\s^2^(Fo^2^)+(0.0573P)^2^+6.6196P] where P=(Fo^2^+2Fc^2^)/3'
_refine_ls_weighting_scheme calc
_refine_ls_wR_factor_gt 0.1180
_refine_ls_wR_factor_ref 0.1228
_reflns_number_gt 5671
_reflns_number_total 7521
_reflns_threshold_expression >2sigma(I)
_cod_data_source_file ja4047075_si_001_12.cif
_cod_data_source_block E-7d
_cod_original_sg_symbol_H-M 'C 2/c'
_cod_database_code 4120212

loop_
_symmetry_equiv_pos_as_xyz
'x, y, z'
'-x, y, -z+1/2'
'x+1/2, y+1/2, z'
'-x+1/2, y+1/2, -z+1/2'
'-x, -y, -z'
'x, -y, z-1/2'
'-x+1/2, -y+1/2, -z'
'x+1/2, -y+1/2, z-1/2'

loop_
_atom_site_label
_atom_site_type_symbol
_atom_site_fract_x
_atom_site_fract_y
_atom_site_fract_z
_atom_site_U_iso_or_equiv
_atom_site_adp_type
_atom_site_occupancy
_atom_site_symmetry_multiplicity
_atom_site_calc_flag
_atom_site_refinement_flags
B6 B 0.89624(14) 0.3896(3) 0.38056(15) 0.0373(8) Uani 1 1 d .
B5 B 0.93700(14) 0.4297(3) 0.44015(15) 0.0399(8) Uani 1 1 d .
H5C H 0.9305 0.5181 0.4527 0.048 Uiso 1 1 d R
B4 B 0.99692(15) 0.4144(4) 0.41608(17) 0.0440(9) Uani 1 1 d .
H4C H 1.0196 0.4908 0.4195 0.053 Uiso 1 1 d R
B3 B 0.99195(14) 0.3413(3) 0.34790(18) 0.0439(9) Uani 1 1 d .
H3C H 1.0167 0.3536 0.3141 0.053 Uiso 1 1 d R
B7 B 0.90533(14) 0.2408(3) 0.37435(16) 0.0404(8) Uani 1 1 d .
H7C H 0.8750 0.1878 0.3575 0.048 Uiso 1 1 d R
B11 B 0.90705(15) 0.3040(3) 0.44170(17) 0.0435(9) Uani 1 1 d .
H11C H 0.8787 0.2909 0.4711 0.052 Uiso 1 1 d R
B10 B 0.96897(15) 0.3117(3) 0.47125(17) 0.0423(9) Uani 1 1 d .
H10C H 0.9807 0.3065 0.5172 0.051 Uiso 1 1 d R
B9 B 1.00088(15) 0.2442(3) 0.41018(18) 0.0458(9) Uani 1 1 d .
H9C H 1.0356 0.2007 0.4172 0.055 Uiso 1 1 d R
B8 B 0.96841(15) 0.2027(4) 0.35656(18) 0.0460(9) Uani 1 1 d .
H8C H 0.9779 0.1287 0.3310 0.055 Uiso 1 1 d R
B12 B 0.95082(15) 0.1780(3) 0.42873(17) 0.0438(9) Uani 1 1 d .
H12C H 0.9486 0.0941 0.4491 0.053 Uiso 1 1 d R
C1 C 0.95716(12) 0.4397(3) 0.37543(14) 0.0399(7) Uani 1 1 d .
C2 C 0.93085(11) 0.3386(3) 0.33255(14) 0.0395(7) Uani 1 1 d .
C10 C 1.01573(11) 0.5998(3) 0.32934(13) 0.0382(7) Uani 1 1 d .
H10 H 1.0370 0.5396 0.3353 0.046 Uiso 1 1 calc R
C11 C 1.03240(12) 0.7068(3) 0.31412(15) 0.0425(8) Uani 1 1 d .
H11 H 1.0104 0.7660 0.3106 0.051 Uiso 1 1 calc R
C12 C 1.08364(12) 0.7327(3) 0.30310(14) 0.0395(7) Uani 1 1 d .
C24 C 1.09391(12) 0.8483(3) 0.29059(14) 0.0424(8) Uani 1 1 d .
C25 C 1.06594(13) 0.9532(3) 0.29155(15) 0.0457(8) Uani 1 1 d .
H25 H 1.0318 0.9587 0.2980 0.055 Uiso 1 1 calc R
C26 C 1.09601(13) 1.0437(3) 0.28043(16) 0.0502(9) Uani 1 1 d .
H26 H 1.0869 1.1239 0.2813 0.060 Uiso 1 1 calc R
C27 C 1.14076(13) 1.0057(3) 0.27708(14) 0.0444(8) Uani 1 1 d .
H27 H 1.1690 1.0534 0.2727 0.053 Uiso 1 1 calc R
C28 C 1.14112(13) 0.8891(3) 0.28121(14) 0.0423(7) Uani 1 1 d .
H28 H 1.1695 0.8411 0.2784 0.051 Uiso 1 1 calc R
C30 C 1.11545(13) 0.8694(3) 0.42892(14) 0.0466(8) Uani 1 1 d .
H30 H 1.1008 0.7940 0.4306 0.056 Uiso 1 1 calc R
C31 C 1.08787(13) 0.9629(3) 0.42771(15) 0.0511(9) Uani 1 1 d .
H31 H 1.0538 0.9700 0.4341 0.061 Uiso 1 1 calc R
C32 C 1.12220(12) 1.0483(3) 0.42311(15) 0.0440(8) Uani 1 1 d .
H32 H 1.1155 1.1300 0.4232 0.053 Uiso 1 1 calc R
C33 C 1.16659(12) 1.0001(3) 0.41514(14) 0.0412(7) Uani 1 1 d .
H33 H 1.1959 1.0430 0.4097 0.049 Uiso 1 1 calc R
C29 C 1.16408(13) 0.8801(3) 0.42064(14) 0.0464(8) Uani 1 1 d .
H29 H 1.1894 0.8225 0.4207 0.056 Uiso 1 1 calc R
C8 C 0.85214(12) 0.4381(3) 0.34487(14) 0.0394(7) Uani 1 1 d .
C7 C 0.80666(14) 0.4093(4) 0.3751(2) 0.0593(10) Uani 1 1 d .
H7 H 0.8029 0.3760 0.4106 0.071 Uiso 1 1 calc R
C6 C 0.77339(13) 0.4481(3) 0.33333(16) 0.0504(9) Uani 1 1 d .
H6 H 0.7414 0.4255 0.3302 0.060 Uiso 1 1 calc R
C5 C 0.79542(11) 0.5359(3) 0.29094(15) 0.0437(8) Uani 1 1 d .
H5 H 0.7752 0.5996 0.2769 0.052 Uiso 1 1 calc R
C9 C 0.84218(11) 0.5638(3) 0.32802(14) 0.0388(7) Uani 1 1 d .
H9B H 0.8369 0.6117 0.3607 0.047 Uiso 1 1 calc R
H9A H 0.8668 0.5963 0.3059 0.047 Uiso 1 1 calc R
C3 C 0.84901(11) 0.3783(3) 0.28270(13) 0.0380(7) Uani 1 1 d .
H3 H 0.8336 0.3041 0.2861 0.046 Uiso 1 1 calc R
C4 C 0.81501(12) 0.4544(3) 0.24530(14) 0.0412(7) Uani 1 1 d .
H4 H 0.8342 0.4993 0.2201 0.049 Uiso 1 1 calc R
C13 C 0.77570(13) 0.3972(3) 0.20893(14) 0.0451(8) Uani 1 1 d .
C14 C 0.75056(13) 0.4592(3) 0.16166(14) 0.0437(8) Uani 1 1 d .
C15 C 0.75387(12) 0.5744(3) 0.14451(15) 0.0446(8) Uani 1 1 d .
H15 H 0.7729 0.6337 0.1650 0.054 Uiso 1 1 calc R
C16 C 0.72459(13) 0.5888(3) 0.09257(15) 0.0486(8) Uani 1 1 d .
H16 H 0.7214 0.6586 0.0697 0.058 Uiso 1 1 calc R
C17 C 0.70318(13) 0.4825(4) 0.07762(16) 0.0528(9) Uani 1 1 d .
H17 H 0.6821 0.4665 0.0431 0.063 Uiso 1 1 calc R
C18 C 0.71923(12) 0.4024(3) 0.12032(16) 0.0487(8) Uani 1 1 d .
H18 H 0.7093 0.3227 0.1219 0.058 Uiso 1 1 calc R
C20 C 0.83788(11) 0.3712(3) 0.09419(14) 0.0422(8) Uani 1 1 d .
H20 H 0.8509 0.3322 0.1290 0.051 Uiso 1 1 calc R
C21 C 0.85018(12) 0.4822(3) 0.07671(15) 0.0467(8) Uani 1 1 d .
H21 H 0.8717 0.5350 0.0985 0.056 Uiso 1 1 calc R
C22 C 0.82357(14) 0.5060(4) 0.02379(16) 0.0500(9) Uani 1 1 d .
H22 H 0.8232 0.5783 0.0030 0.060 Uiso 1 1 calc R
C23 C 0.79482(14) 0.4096(3) 0.00857(15) 0.0489(8) Uani 1 1 d .
H23 H 0.7724 0.4024 -0.0256 0.059 Uiso 1 1 calc R
C19 C 0.80366(13) 0.3263(3) 0.05208(14) 0.0469(8) Uani 1 1 d .
H19 H 0.7895 0.2502 0.0523 0.056 Uiso 1 1 calc R
Fe1 Fe 1.119577(16) 0.94860(4) 0.351892(19) 0.03615(13) Uani 1 1 d .
Fe2 Fe 0.778302(17) 0.46126(4) 0.086285(19) 0.03966(13) Uani 1 1 d .
O1 O 1.11201(8) 0.64880(19) 0.30640(10) 0.0398(5) Uani 1 1 d .
O2 O 0.75773(9) 0.3018(2) 0.22100(10) 0.0503(6) Uani 1 1 d .
O1W O 0.88965(18) 0.7635(4) 0.4547(2) 0.0142(10) Uani 0.30 1 d P
H1X H 0.8792 0.7468 0.4869 0.017 Uiso 0.30 1 d PR
H1Y H 0.8666 0.7872 0.4319 0.017 Uiso 0.30 1 d PR
O2W O 0.9004(3) 0.8834(5) 0.3570(2) 0.0517(16) Uani 0.40 1 d P
H2X H 0.8897 0.9502 0.3614 0.062 Uiso 0.40 1 d PR
H2Y H 0.8848 0.8520 0.3286 0.062 Uiso 0.40 1 d PR
O3W O 0.9695(3) 0.8891(6) 0.3927(3) 0.050(2) Uani 0.30 1 d P
H3X H 0.9539 0.8932 0.4225 0.060 Uiso 0.30 1 d PR
H3Y H 0.9573 0.9344 0.3673 0.060 Uiso 0.30 1 d PR
S1 S 0.95647(3) 0.58054(7) 0.33685(3) 0.0405(2) Uani 1 1 d .
S2 S 0.90823(3) 0.35577(7) 0.26123(3) 0.0398(2) Uani 1 1 d .

loop_
_atom_site_aniso_label
_atom_site_aniso_U_11
_atom_site_aniso_U_22
_atom_site_aniso_U_33
_atom_site_aniso_U_23
_atom_site_aniso_U_13
_atom_site_aniso_U_12
B6 0.043(2) 0.0364(19) 0.0339(17) -0.0027(15) 0.0083(15) -0.0027(16)
B5 0.047(2) 0.037(2) 0.0342(18) 0.0014(15) 0.0005(15) 0.0047(16)
B4 0.047(2) 0.039(2) 0.045(2) -0.0061(16) -0.0043(17) 0.0021(17)
B3 0.039(2) 0.042(2) 0.051(2) -0.0072(17) 0.0051(17) 0.0016(16)
B7 0.0395(19) 0.041(2) 0.0407(19) -0.0011(16) 0.0041(15) 0.0026(16)
B11 0.049(2) 0.043(2) 0.0395(19) -0.0017(16) 0.0069(16) 0.0051(18)
B10 0.051(2) 0.0321(19) 0.044(2) -0.0008(15) -0.0013(17) 0.0033(16)
B9 0.042(2) 0.038(2) 0.057(2) -0.0022(18) 0.0018(18) 0.0041(17)
B8 0.049(2) 0.040(2) 0.049(2) -0.0050(17) 0.0069(18) 0.0033(17)
B12 0.050(2) 0.036(2) 0.044(2) -0.0061(16) -0.0036(17) 0.0029(17)
C1 0.0420(17) 0.0349(18) 0.0431(17) -0.0014(14) 0.0041(14) -0.0015(14)
C2 0.0381(17) 0.0410(18) 0.0396(17) -0.0032(14) 0.0052(14) 0.0046(14)
C10 0.0377(16) 0.0337(17) 0.0419(17) -0.0058(13) -0.0048(13) -0.0062(13)
C11 0.0354(17) 0.0369(18) 0.055(2) -0.0118(15) 0.0007(15) -0.0117(14)
C12 0.0412(17) 0.0386(18) 0.0409(17) -0.0092(14) 0.0169(14) -0.0051(14)
C24 0.0438(18) 0.0435(19) 0.0391(17) 0.0031(14) -0.0011(14) -0.0110(15)
C25 0.0402(18) 0.0430(19) 0.0518(19) 0.0190(16) -0.0097(15) -0.0075(15)
C26 0.044(2) 0.049(2) 0.055(2) 0.0214(17) -0.0073(16) -0.0069(16)
C27 0.047(2) 0.0422(19) 0.0454(18) 0.0129(15) 0.0114(15) -0.0041(16)
C28 0.0482(19) 0.0369(18) 0.0426(17) 0.0010(14) 0.0081(14) -0.0130(15)
C30 0.056(2) 0.046(2) 0.0362(17) 0.0147(15) -0.0077(15) -0.0063(17)
C31 0.045(2) 0.063(2) 0.0474(19) 0.0006(17) 0.0149(16) -0.0060(18)
C32 0.0400(18) 0.044(2) 0.0493(19) -0.0100(15) 0.0103(15) 0.0068(15)
C33 0.0338(16) 0.0449(19) 0.0443(18) -0.0127(15) -0.0016(14) 0.0025(14)
C29 0.049(2) 0.047(2) 0.0407(18) -0.0056(15) -0.0110(15) 0.0147(16)
C8 0.0406(17) 0.0394(18) 0.0397(16) -0.0034(14) 0.0122(13) -0.0034(14)
C7 0.045(2) 0.052(2) 0.085(3) 0.000(2) 0.031(2) -0.0062(18)
C6 0.046(2) 0.052(2) 0.055(2) -0.0254(17) 0.0215(17) -0.0204(17)
C5 0.0221(14) 0.057(2) 0.053(2) -0.0131(16) 0.0085(14) -0.0093(14)
C9 0.0376(17) 0.0368(18) 0.0413(17) -0.0035(13) -0.0015(13) -0.0038(14)
C3 0.0388(16) 0.0372(17) 0.0379(16) -0.0014(13) 0.0025(13) -0.0129(14)
C4 0.0430(18) 0.0415(18) 0.0396(17) -0.0035(14) 0.0055(14) -0.0126(15)
C13 0.0459(19) 0.049(2) 0.0396(17) 0.0081(15) -0.0028(14) -0.0177(16)
C14 0.0477(19) 0.0434(19) 0.0402(17) 0.0020(14) 0.0041(15) -0.0051(15)
C15 0.0422(18) 0.0443(19) 0.0468(18) 0.0048(15) 0.0002(15) 0.0098(15)
C16 0.048(2) 0.055(2) 0.0429(18) -0.0032(16) 0.0024(15) 0.0037(17)
C17 0.044(2) 0.061(3) 0.052(2) 0.0004(18) -0.0018(16) 0.0042(17)
C18 0.0351(17) 0.054(2) 0.057(2) -0.0015(17) -0.0003(15) -0.0024(16)
C20 0.0352(17) 0.049(2) 0.0409(17) -0.0071(15) -0.0051(13) -0.0026(15)
C21 0.0403(18) 0.051(2) 0.0482(19) -0.0071(16) 0.0024(15) 0.0022(16)
C22 0.051(2) 0.056(2) 0.0441(19) 0.0003(17) 0.0099(16) 0.0041(17)
C23 0.052(2) 0.056(2) 0.0385(17) 0.0000(16) -0.0038(15) 0.0064(17)
C19 0.048(2) 0.052(2) 0.0399(18) -0.0041(15) -0.0073(15) 0.0025(16)
Fe1 0.0342(2) 0.0385(3) 0.0358(2) 0.00390(19) 0.00259(18) -0.00475(19)
Fe2 0.0420(3) 0.0423(3) 0.0343(2) 0.0083(2) 0.00021(19) -0.0028(2)
O1 0.0356(11) 0.0349(12) 0.0505(13) -0.0040(10) 0.0135(10) -0.0087(10)
O2 0.0475(14) 0.0527(15) 0.0486(14) 0.0149(11) -0.0116(11) -0.0225(12)
O1W 0.019(3) 0.016(3) 0.008(2) 0.0008(19) 0.007(2) -0.004(2)
O2W 0.099(5) 0.023(3) 0.036(3) -0.001(2) 0.021(3) 0.003(3)
O3W 0.073(6) 0.029(4) 0.051(5) 0.007(3) 0.022(4) -0.012(4)
S1 0.0397(4) 0.0400(4) 0.0420(4) 0.0056(3) 0.0049(3) -0.0069(3)
S2 0.0452(4) 0.0409(4) 0.0352(4) -0.0078(3) 0.0153(3) -0.0075(4)

loop_
_atom_type_symbol
_atom_type_description
_atom_type_scat_dispersion_real
_atom_type_scat_dispersion_imag
_atom_type_scat_source
C C 0.0033 0.0016 'International Tables Vol C Tables 4.2.6.8 and 6.1.1.4'
H H 0.0000 0.0000 'International Tables Vol C Tables 4.2.6.8 and 6.1.1.4'
B B 0.0013 0.0007 'International Tables Vol C Tables 4.2.6.8 and 6.1.1.4'
S S 0.1246 0.1234 'International Tables Vol C Tables 4.2.6.8 and 6.1.1.4'
Fe Fe 0.3463 0.8444 'International Tables Vol C Tables 4.2.6.8 and 6.1.1.4'
O O 0.0106 0.0060 'International Tables Vol C Tables 4.2.6.8 and 6.1.1.4'

loop_
_geom_angle_atom_site_label_1
_geom_angle_atom_site_label_2
_geom_angle_atom_site_label_3
_geom_angle
C8 B6 C2 104.7(3)
C8 B6 B11 137.1(3)
C2 B6 B11 105.6(3)
C8 B6 B7 115.7(3)
C2 B6 B7 59.4(2)
B11 B6 B7 58.9(2)
C8 B6 B5 139.0(3)
C2 B6 B5 104.6(3)
B11 B6 B5 57.4(2)
B7 B6 B5 103.7(3)
C8 B6 C1 124.0(3)
C2 B6 C1 58.06(19)
B11 B6 C1 97.8(3)
B7 B6 C1 100.0(2)
B5 B6 C1 54.67(19)
C1 B5 B11 106.4(3)
C1 B5 B10 103.4(3)
B11 B5 B10 62.9(2)
C1 B5 B6 63.4(2)
B11 B5 B6 60.2(2)
B10 B5 B6 112.4(3)
C1 B5 B4 48.6(2)
B11 B5 B4 112.7(3)
B10 B5 B4 66.5(2)
B6 B5 B4 106.3(3)
C1 B5 H5C 104.6
B11 B5 H5C 136.5
B10 B5 H5C 136.0
B6 B5 H5C 110.4
B4 B5 H5C 110.6
C1 B4 B3 60.9(2)
C1 B4 B5 59.9(2)
B3 B4 B5 108.1(3)
C1 B4 B10 103.5(3)
B3 B4 B10 106.0(3)
B5 B4 B10 55.8(2)
C1 B4 B9 101.8(3)
B3 B4 B9 57.7(2)
B5 B4 B9 100.2(3)
B10 B4 B9 57.3(2)
C1 B4 H4C 106.8
B3 B4 H4C 117.3
B5 B4 H4C 115.8
B10 B4 H4C 135.3
B9 B4 H4C 141.8
C1 B3 C2 59.7(2)
C1 B3 B8 111.2(3)
C2 B3 B8 68.6(2)
C1 B3 B4 48.6(2)
C2 B3 B4 101.6(3)
B8 B3 B4 110.0(3)
C1 B3 B9 100.0(3)
C2 B3 B9 103.0(3)
B8 B3 B9 51.1(2)
B4 B3 B9 66.8(2)
C1 B3 H3C 127.0
C2 B3 H3C 121.6
B8 B3 H3C 117.6
B4 B3 H3C 124.0
B9 B3 H3C 126.2
C2 B7 B11 104.2(3)
C2 B7 B6 56.5(2)
B11 B7 B6 59.9(2)
C2 B7 B12 111.2(3)
B11 B7 B12 65.6(2)
B6 B7 B12 115.2(3)
C2 B7 B8 66.2(2)
B11 B7 B8 109.8(3)
B6 B7 B8 113.1(3)
B12 B7 B8 57.5(2)
C2 B7 H7C 121.7
B11 B7 H7C 122.2
B6 B7 H7C 118.5
B12 B7 H7C 118.8
B8 B7 H7C 119.5
B5 B11 B7 109.5(3)
B5 B11 B6 62.4(2)
B7 B11 B6 61.3(2)
B5 B11 B10 60.6(2)
B7 B11 B10 108.9(3)
B6 B11 B10 112.3(3)
B5 B11 B12 109.9(3)
B7 B11 B12 60.7(2)
B6 B11 B12 112.3(3)
B10 B11 B12 60.5(2)
B5 B11 H11C 121.0
B7 B11 H11C 122.3
B6 B11 H11C 120.1
B10 B11 H11C 118.8
B12 B11 H11C 118.6
B5 B10 B11 56.6(2)
B5 B10 B12 109.1(3)
B11 B10 B12 63.5(2)
B5 B10 B9 105.6(3)
B11 B10 B9 100.5(3)
B12 B10 B9 52.4(2)
B5 B10 B4 57.7(2)
B11 B10 B4 101.3(3)
B12 B10 B4 105.6(3)
B9 B10 B4 62.4(2)
B5 B10 H10C 123.0
B11 B10 H10C 124.9
B12 B10 H10C 120.6
B9 B10 H10C 125.7
B4 B10 H10C 124.6
B8 B9 B12 67.7(3)
B8 B9 B3 62.0(2)
B12 B9 B3 115.0(3)
B8 B9 B10 116.8(3)
B12 B9 B10 63.7(2)
B3 B9 B10 106.6(3)
B8 B9 B4 109.5(3)
B12 B9 B4 113.0(3)
B3 B9 B4 55.5(2)
B10 B9 B4 60.2(2)
B8 B9 H9C 115.2
B12 B9 H9C 119.2
B3 B9 H9C 118.0
B10 B9 H9C 122.7
B4 B9 H9C 120.4
B9 B8 B3 66.9(3)
B9 B8 B12 59.3(2)
B3 B8 B12 112.5(3)
B9 B8 B7 104.1(3)
B3 B8 B7 99.6(3)
B12 B8 B7 60.8(2)
B9 B8 C2 103.7(3)
B3 B8 C2 54.3(2)
B12 B8 C2 102.6(3)
B7 B8 C2 52.15(19)
B9 B8 H8C 122.1
B3 B8 H8C 124.0
B12 B8 H8C 118.0
B7 B8 H8C 124.9
C2 B8 H8C 129.4
B9 B12 B8 53.0(2)
B9 B12 B7 100.2(3)
B8 B12 B7 61.8(2)
B9 B12 B10 63.9(2)
B8 B12 B10 105.7(3)
B7 B12 B10 99.6(3)
B9 B12 B11 103.3(3)
B8 B12 B11 103.8(3)
B7 B12 B11 53.73(19)
B10 B12 B11 55.9(2)
B9 B12 H12C 127.0
B8 B12 H12C 125.0
B7 B12 H12C 126.0
B10 B12 H12C 122.6
B11 B12 H12C 123.8
B4 C1 B5 71.5(3)
B4 C1 B3 70.5(3)
B5 C1 B3 123.4(3)
B4 C1 C2 121.7(3)
B5 C1 C2 109.1(3)
B3 C1 C2 61.5(2)
B4 C1 B6 124.9(3)
B5 C1 B6 62.0(2)
B3 C1 B6 112.1(3)
C2 C1 B6 56.05(18)
B4 C1 S1 118.5(3)
B5 C1 S1 120.4(2)
B3 C1 S1 114.2(2)
C2 C1 S1 110.5(2)
B6 C1 S1 110.0(2)
B6 C2 C1 65.9(2)
B6 C2 B7 64.1(2)
C1 C2 B7 108.7(2)
B6 C2 B3 118.5(3)
C1 C2 B3 58.8(2)
B7 C2 B3 110.3(3)
B6 C2 S2 114.6(2)
C1 C2 S2 126.4(2)
B7 C2 S2 119.2(2)
B3 C2 S2 118.5(2)
B6 C2 B8 115.5(3)
C1 C2 B8 101.9(2)
B7 C2 B8 61.7(2)
B3 C2 B8 57.1(2)
S2 C2 B8 120.7(2)
C11 C10 S1 119.6(3)
C11 C10 H10 120.2
S1 C10 H10 120.2
C10 C11 C12 124.4(3)
C10 C11 H11 117.8
C12 C11 H11 117.8
O1 C12 C24 128.5(3)
O1 C12 C11 115.6(3)
C24 C12 C11 115.9(3)
C12 C24 C28 123.5(3)
C12 C24 C25 133.4(3)
C28 C24 C25 102.6(3)
C12 C24 Fe1 119.8(2)
C28 C24 Fe1 67.57(19)
C25 C24 Fe1 69.16(19)
C26 C25 C24 108.2(3)
C26 C25 Fe1 73.6(2)
C24 C25 Fe1 67.11(18)
C26 C25 H25 125.9
C24 C25 H25 125.9
Fe1 C25 H25 125.9
C27 C26 C25 109.6(3)
C27 C26 Fe1 68.0(2)
C25 C26 Fe1 66.20(19)
C27 C26 H26 124.9
C25 C26 H26 124.9
Fe1 C26 H26 124.9
C26 C27 C28 109.4(3)
C26 C27 Fe1 73.8(2)
C28 C27 Fe1 66.75(19)
C26 C27 H27 125.3
C28 C27 H27 125.3
Fe1 C27 H27 125.3
C27 C28 C24 110.0(3)
C27 C28 Fe1 72.4(2)
C24 C28 Fe1 68.94(19)
C27 C28 H28 125.0
C24 C28 H28 125.0
Fe1 C28 H28 125.0
C31 C30 C29 119.2(3)
C31 C30 Fe1 71.2(2)
C29 C30 Fe1 73.4(2)
C31 C30 H30 120.2
C29 C30 H30 120.2
Fe1 C30 H30 120.2
C30 C31 C32 101.2(3)
C30 C31 Fe1 70.4(2)
C32 C31 Fe1 69.37(19)
C30 C31 H31 129.1
C32 C31 H31 129.1
Fe1 C31 H31 129.1
C33 C32 C31 109.9(3)
C33 C32 Fe1 68.34(19)
C31 C32 Fe1 70.5(2)
C33 C32 H32 125.0
C31 C32 H32 125.0
Fe1 C32 H32 125.0
C32 C33 C29 110.1(3)
C32 C33 Fe1 71.3(2)
C29 C33 Fe1 74.36(19)
C32 C33 H33 124.9
C29 C33 H33 124.9
Fe1 C33 H33 124.9
C30 C29 C33 99.1(3)
C30 C29 Fe1 67.42(18)
C33 C29 Fe1 65.30(18)
C30 C29 H29 130.4
C33 C29 H29 130.4
Fe1 C29 H29 130.4
C7 C8 B6 109.0(3)
C7 C8 C9 100.8(3)
B6 C8 C9 127.6(3)
C7 C8 C3 109.1(3)
B6 C8 C3 108.1(3)
C9 C8 C3 101.1(3)
C6 C7 C8 98.0(3)
C6 C7 H7 131.0
C8 C7 H7 131.0
C7 C6 C5 112.6(3)
C7 C6 H6 123.7
C5 C6 H6 123.7
C9 C5 C4 100.8(2)
C9 C5 C6 98.1(3)
C4 C5 C6 101.4(3)
C9 C5 H5 117.7
C4 C5 H5 117.7
C6 C5 H5 117.7
C5 C9 C8 93.8(3)
C5 C9 H9B 113.0
C8 C9 H9B 113.0
C5 C9 H9A 113.0
C8 C9 H9A 113.0
H9B C9 H9A 110.4
C4 C3 C8 104.2(3)
C4 C3 S2 118.4(2)
C8 C3 S2 109.3(2)
C4 C3 H3 108.2
C8 C3 H3 108.2
S2 C3 H3 108.2
C13 C4 C3 117.2(3)
C13 C4 C5 112.5(3)
C3 C4 C5 101.9(3)
C13 C4 H4 108.3
C3 C4 H4 108.3
C5 C4 H4 108.3
O2 C13 C14 115.8(3)
O2 C13 C4 123.9(3)
C14 C13 C4 119.6(3)
C15 C14 C18 108.0(3)
C15 C14 C13 130.8(3)
C18 C14 C13 121.0(3)
C15 C14 Fe2 72.5(2)
C18 C14 Fe2 70.4(2)
C13 C14 Fe2 118.7(3)
C16 C15 C14 108.0(3)
C16 C15 Fe2 73.3(2)
C14 C15 Fe2 66.4(2)
C16 C15 H15 126.0
C14 C15 H15 126.0
Fe2 C15 H15 126.0
C15 C16 C17 108.0(3)
C15 C16 Fe2 67.2(2)
C17 C16 Fe2 69.4(2)
C15 C16 H16 125.9
C17 C16 H16 125.9
Fe2 C16 H16 125.9
C18 C17 C16 108.0(3)
C18 C17 Fe2 66.1(2)
C16 C17 Fe2 71.5(2)
C18 C17 H17 126.0
C16 C17 H17 126.0
Fe2 C17 H17 126.0
C17 C18 C14 108.0(3)
C17 C18 Fe2 73.6(2)
C14 C18 Fe2 67.9(2)
C17 C18 H18 126.0
C14 C18 H18 126.0
Fe2 C18 H18 126.0
C21 C20 C19 108.0(3)
C21 C20 Fe2 72.5(2)
C19 C20 Fe2 67.4(2)
C21 C20 H20 126.0
C19 C20 H20 126.0
Fe2 C20 H20 126.0
C20 C21 C22 108.0(3)
C20 C21 Fe2 66.25(19)
C22 C21 Fe2 70.5(2)
C20 C21 H21 125.9
C22 C21 H21 125.9
Fe2 C21 H21 125.9
C23 C22 C21 108.0(3)
C23 C22 Fe2 66.9(2)
C21 C22 Fe2 69.2(2)
C23 C22 H22 125.9
C21 C22 H22 125.9
Fe2 C22 H22 125.9
C19 C23 C22 108.0(3)
C19 C23 Fe2 66.5(2)
C22 C23 Fe2 72.3(2)
C19 C23 H23 126.0
C22 C23 H23 126.0
Fe2 C23 H23 126.0
C23 C19 C20 108.0(3)
C23 C19 Fe2 71.3(2)
C20 C19 Fe2 70.0(2)
C23 C19 H19 126.0
C20 C19 H19 126.0
Fe2 C19 H19 126.0
C28 Fe1 C24 43.49(14)
C28 Fe1 C25 70.76(16)
C24 Fe1 C25 43.73(15)
C28 Fe1 C33 120.77(14)
C24 Fe1 C33 155.81(14)
C25 Fe1 C33 159.99(15)
C28 Fe1 C27 40.88(14)
C24 Fe1 C27 71.35(14)
C25 Fe1 C27 68.20(15)
C33 Fe1 C27 108.74(15)
C28 Fe1 C32 156.15(14)
C24 Fe1 C32 159.85(14)
C25 Fe1 C32 123.00(15)
C33 Fe1 C32 40.39(13)
C27 Fe1 C32 121.66(15)
C28 Fe1 C30 129.11(15)
C24 Fe1 C30 109.13(15)
C25 Fe1 C30 123.36(14)
C33 Fe1 C30 64.19(15)
C27 Fe1 C30 164.59(15)
C32 Fe1 C30 62.84(15)
C28 Fe1 C31 162.40(15)
C24 Fe1 C31 121.68(15)
C25 Fe1 C31 104.98(16)
C33 Fe1 C31 68.87(15)
C27 Fe1 C31 154.60(16)
C32 Fe1 C31 40.16(15)
C30 Fe1 C31 38.42(15)
C28 Fe1 C26 67.00(16)
C24 Fe1 C26 70.16(15)
C25 Fe1 C26 40.17(13)
C33 Fe1 C26 125.58(15)
C27 Fe1 C26 38.24(14)
C32 Fe1 C26 109.58(16)
C30 Fe1 C26 157.11(15)
C31 Fe1 C26 121.27(16)
C28 Fe1 C29 107.83(15)
C24 Fe1 C29 119.21(14)
C25 Fe1 C29 157.08(14)
C33 Fe1 C29 40.35(14)
C27 Fe1 C29 126.43(15)
C32 Fe1 C29 67.50(14)
C30 Fe1 C29 39.19(14)
C31 Fe1 C29 69.13(15)
C26 Fe1 C29 161.59(14)
C19 Fe2 C20 42.60(13)
C19 Fe2 C14 122.54(15)
C20 Fe2 C14 107.26(15)
C19 Fe2 C23 42.23(15)
C20 Fe2 C23 70.68(14)
C14 Fe2 C23 159.55(16)
C19 Fe2 C18 102.58(16)
C20 Fe2 C18 119.43(16)
C14 Fe2 C18 41.71(14)
C23 Fe2 C18 120.49(16)
C19 Fe2 C21 70.22(15)
C20 Fe2 C21 41.25(14)
C14 Fe2 C21 123.54(14)
C23 Fe2 C21 69.02(15)
C18 Fe2 C21 157.66(15)
C19 Fe2 C15 162.62(14)
C20 Fe2 C15 127.43(13)
C14 Fe2 C15 41.15(14)
C23 Fe2 C15 155.15(15)
C18 Fe2 C15 68.76(15)
C21 Fe2 C15 111.80(14)
C19 Fe2 C22 69.85(16)
C20 Fe2 C22 69.21(15)
C14 Fe2 C22 158.87(15)
C23 Fe2 C22 40.77(15)
C18 Fe2 C22 158.58(15)
C21 Fe2 C22 40.26(14)
C15 Fe2 C22 123.53(15)
C19 Fe2 C17 116.81(15)
C20 Fe2 C17 154.25(15)
C14 Fe2 C17 68.33(15)
C23 Fe2 C17 104.28(15)
C18 Fe2 C17 40.23(15)
C21 Fe2 C17 161.93(15)
C15 Fe2 C17 66.91(15)
C22 Fe2 C17 124.06(15)
C19 Fe2 C16 152.41(14)
C20 Fe2 C16 164.77(14)
C14 Fe2 C16 67.77(14)
C23 Fe2 C16 119.23(14)
C18 Fe2 C16 67.19(15)
C21 Fe2 C16 128.43(15)
C15 Fe2 C16 39.52(13)
C22 Fe2 C16 109.89(15)
C17 Fe2 C16 39.06(15)
H1X O1W H1Y 109.5
H2X O2W H2Y 109.5
H3X O3W H3Y 109.5
C10 S1 C1 101.12(16)
C2 S2 C3 91.45(15)

loop_
_geom_bond_atom_site_label_1
_geom_bond_atom_site_label_2
_geom_bond_distance
B6 C8 1.544(5)
B6 C2 1.650(5)
B6 B11 1.755(5)
B6 B7 1.779(5)
B6 B5 1.793(5)
B6 C1 1.815(5)
B5 C1 1.657(5)
B5 B11 1.703(6)
B5 B10 1.778(5)
B5 B4 1.817(6)
B5 H5C 1.1000
B4 C1 1.436(5)
B4 B3 1.806(6)
B4 B10 1.972(6)
B4 B9 2.013(6)
B4 H4C 1.1000
B3 C1 1.673(5)
B3 C2 1.719(5)
B3 B8 1.777(6)
B3 B9 1.852(6)
B3 H3C 1.0998
B7 C2 1.702(5)
B7 B11 1.737(5)
B7 B12 1.878(5)
B7 B8 1.897(6)
B7 H7C 1.1000
B11 B10 1.816(6)
B11 B12 1.962(6)
B11 H11C 1.1000
B10 B12 1.909(5)
B10 B9 1.912(6)
B10 H10C 1.0999
B9 B8 1.567(6)
B9 B12 1.687(6)
B9 H9C 1.1000
B8 B12 1.814(6)
B8 C2 1.972(5)
B8 H8C 1.0999
B12 H12C 1.1001
C1 C2 1.688(5)
C1 S1 1.887(3)
C2 S2 1.747(3)
C10 C11 1.400(5)
C10 S1 1.695(3)
C10 H10 0.9300
C11 C12 1.506(4)
C11 H11 0.9300
C12 O1 1.266(4)
C12 C24 1.426(5)
C24 C28 1.438(5)
C24 C25 1.463(5)
C24 Fe1 1.950(3)
C25 C26 1.394(5)
C25 Fe1 1.978(3)
C25 H25 0.9800
C26 C27 1.337(5)
C26 Fe1 2.074(3)
C26 H26 0.9800
C27 C28 1.376(5)
C27 Fe1 2.003(3)
C27 H27 0.9800
C28 Fe1 1.931(3)
C28 H28 0.9800
C30 C31 1.344(5)
C30 C29 1.394(5)
C30 Fe1 2.037(3)
C30 H30 0.9800
C31 C32 1.401(5)
C31 Fe1 2.047(4)
C31 H31 0.9800
C32 C33 1.391(5)
C32 Fe1 2.032(3)
C32 H32 0.9800
C33 C29 1.421(5)
C33 Fe1 1.994(3)
C33 H33 0.9800
C29 Fe1 2.114(3)
C29 H29 0.9800
C8 C7 1.539(5)
C8 C9 1.551(4)
C8 C3 1.610(4)
C7 C6 1.373(6)
C7 H7 0.9300
C6 C5 1.588(5)
C6 H6 0.9300
C5 C9 1.547(4)
C5 C4 1.564(5)
C5 H5 0.9800
C9 H9B 0.9700
C9 H9A 0.9700
C3 C4 1.530(5)
C3 S2 1.786(3)
C3 H3 0.9800
C4 C13 1.497(4)
C4 H4 0.9800
C13 O2 1.272(4)
C13 C14 1.458(5)
C14 C15 1.420(5)
C14 C18 1.420(5)
C14 Fe2 1.977(3)
C15 C16 1.420(5)
C15 Fe2 2.057(4)
C15 H15 0.9800
C16 C17 1.420(6)
C16 Fe2 2.137(4)
C16 H16 0.9800
C17 C18 1.420(5)
C17 Fe2 2.110(4)
C17 H17 0.9800
C18 Fe2 2.011(4)
C18 H18 0.9800
C20 C21 1.420(5)
C20 C19 1.420(4)
C20 Fe2 1.971(3)
C20 H20 0.9800
C21 C22 1.420(5)
C21 Fe2 2.054(4)
C21 H21 0.9800
C22 C23 1.420(5)
C22 Fe2 2.072(4)
C22 H22 0.9800
C23 C19 1.420(5)
C23 Fe2 2.001(4)
C23 H23 0.9800
C19 Fe2 1.937(4)
C19 H19 0.9800
O1W H1X 0.8499
O1W H1Y 0.8501
O2W H2X 0.8500
O2W H2Y 0.8499
O3W H3X 0.8499
O3W H3Y 0.8500

loop_
_geom_torsion_atom_site_label_1
_geom_torsion_atom_site_label_2
_geom_torsion_atom_site_label_3
_geom_torsion_atom_site_label_4
_geom_torsion
C8 B6 B5 C1 -103.2(4)
C2 B6 B5 C1 31.3(2)
B11 B6 B5 C1 130.7(3)
B7 B6 B5 C1 92.7(3)
C8 B6 B5 B11 126.1(5)
C2 B6 B5 B11 -99.4(3)
B7 B6 B5 B11 -38.0(2)
C1 B6 B5 B11 -130.7(3)
C8 B6 B5 B10 162.5(4)
C2 B6 B5 B10 -63.0(3)
B11 B6 B5 B10 36.5(3)
B7 B6 B5 B10 -1.6(4)
C1 B6 B5 B10 -94.3(3)
C8 B6 B5 B4 -126.7(4)
C2 B6 B5 B4 7.8(3)
B11 B6 B5 B4 107.3(3)
B7 B6 B5 B4 69.2(3)
C1 B6 B5 B4 -23.4(2)
B11 B5 B4 C1 92.3(3)
B10 B5 B4 C1 136.1(3)
B6 B5 B4 C1 28.3(3)
C1 B5 B4 B3 -38.7(3)
B11 B5 B4 B3 53.6(4)
B10 B5 B4 B3 97.4(3)
B6 B5 B4 B3 -10.4(4)
C1 B5 B4 B10 -136.1(3)
B11 B5 B4 B10 -43.8(3)
B6 B5 B4 B10 -107.8(3)
C1 B5 B4 B9 -97.9(3)
B11 B5 B4 B9 -5.6(3)
B10 B5 B4 B9 38.2(2)
B6 B5 B4 B9 -69.5(3)
B5 B4 B3 C1 38.2(3)
B10 B4 B3 C1 96.8(3)
B9 B4 B3 C1 129.1(3)
C1 B4 B3 C2 -29.8(3)
B5 B4 B3 C2 8.4(3)
B10 B4 B3 C2 67.0(3)
B9 B4 B3 C2 99.3(3)
C1 B4 B3 B8 -101.1(3)
B5 B4 B3 B8 -62.8(3)
B10 B4 B3 B8 -4.3(4)
B9 B4 B3 B8 28.0(3)
C1 B4 B3 B9 -129.1(3)
B5 B4 B3 B9 -90.8(3)
B10 B4 B3 B9 -32.3(2)
C8 B6 B7 C2 92.5(3)
B11 B6 B7 C2 -136.4(3)
B5 B6 B7 C2 -99.1(3)
C1 B6 B7 C2 -43.2(2)
C8 B6 B7 B11 -131.2(3)
C2 B6 B7 B11 136.4(3)
B5 B6 B7 B11 37.3(2)
C1 B6 B7 B11 93.2(3)
C8 B6 B7 B12 -167.9(3)
C2 B6 B7 B12 99.7(3)
B11 B6 B7 B12 -36.7(3)
B5 B6 B7 B12 0.6(4)
C1 B6 B7 B12 56.5(3)
C8 B6 B7 B8 128.6(3)
C2 B6 B7 B8 36.1(3)
B11 B6 B7 B8 -100.2(3)
B5 B6 B7 B8 -62.9(3)
C1 B6 B7 B8 -7.1(3)
C1 B5 B11 B7 -4.4(4)
B10 B5 B11 B7 -101.3(3)
B6 B5 B11 B7 40.6(3)
B4 B5 B11 B7 -55.8(4)
C1 B5 B11 B6 -44.9(2)
B10 B5 B11 B6 -141.9(3)
B4 B5 B11 B6 -96.3(3)
C1 B5 B11 B10 96.9(3)
B6 B5 B11 B10 141.9(3)
B4 B5 B11 B10 45.5(3)
C1 B5 B11 B12 60.5(3)
B10 B5 B11 B12 -36.4(2)
B6 B5 B11 B12 105.4(3)
B4 B5 B11 B12 9.1(4)
C2 B7 B11 B5 -4.7(4)
B6 B7 B11 B5 -41.1(3)
B12 B7 B11 B5 102.5(3)
B8 B7 B11 B5 64.7(3)
C2 B7 B11 B6 36.4(2)
B12 B7 B11 B6 143.6(3)
B8 B7 B11 B6 105.8(3)
C2 B7 B11 B10 -69.2(3)
B6 B7 B11 B10 -105.7(3)
B12 B7 B11 B10 37.9(3)
B8 B7 B11 B10 0.2(4)
C2 B7 B11 B12 -107.2(3)
B6 B7 B11 B12 -143.6(3)
B8 B7 B11 B12 -37.7(3)
C8 B6 B11 B5 -128.9(4)
C2 B6 B11 B5 97.6(3)
B7 B6 B11 B5 135.6(3)
C1 B6 B11 B5 38.6(2)
C8 B6 B11 B7 95.5(4)
C2 B6 B11 B7 -38.1(3)
B5 B6 B11 B7 -135.6(3)
C1 B6 B11 B7 -97.0(3)
C8 B6 B11 B10 -164.5(4)
C2 B6 B11 B10 62.0(3)
B7 B6 B11 B10 100.1(3)
B5 B6 B11 B10 -35.6(3)
C1 B6 B11 B10 3.1(3)
C8 B6 B11 B12 129.5(4)
C2 B6 B11 B12 -4.0(4)
B7 B6 B11 B12 34.0(3)
B5 B6 B11 B12 -101.6(3)
C1 B6 B11 B12 -63.0(3)
C1 B5 B10 B11 -101.8(3)
B6 B5 B10 B11 -35.4(3)
B4 B5 B10 B11 -134.1(3)
C1 B5 B10 B12 -64.4(3)
B11 B5 B10 B12 37.4(3)
B6 B5 B10 B12 2.0(4)
B4 B5 B10 B12 -96.8(3)
C1 B5 B10 B9 -9.4(3)
B11 B5 B10 B9 92.4(3)
B6 B5 B10 B9 57.0(3)
B4 B5 B10 B9 -41.8(3)
C1 B5 B10 B4 32.3(2)
B11 B5 B10 B4 134.1(3)
B6 B5 B10 B4 98.7(3)
B7 B11 B10 B5 102.2(3)
B6 B11 B10 B5 36.3(3)
B12 B11 B10 B5 140.1(3)
B5 B11 B10 B12 -140.1(3)
B7 B11 B10 B12 -38.0(3)
B6 B11 B10 B12 -103.9(3)
B5 B11 B10 B9 -101.9(3)
B7 B11 B10 B9 0.3(3)
B6 B11 B10 B9 -65.6(3)
B12 B11 B10 B9 38.2(2)
B5 B11 B10 B4 -38.2(2)
B7 B11 B10 B4 64.0(3)
B6 B11 B10 B4 -1.9(3)
B12 B11 B10 B4 101.9(3)
C1 B4 B10 B5 -38.1(3)
B3 B4 B10 B5 -101.2(3)
B9 B4 B10 B5 -133.7(3)
C1 B4 B10 B11 -0.4(3)
B3 B4 B10 B11 -63.6(3)
B5 B4 B10 B11 37.6(2)
B9 B4 B10 B11 -96.0(3)
C1 B4 B10 B12 64.9(3)
B3 B4 B10 B12 1.8(3)
B5 B4 B10 B12 103.0(3)
B9 B4 B10 B12 -30.6(2)
C1 B4 B10 B9 95.6(3)
B3 B4 B10 B9 32.4(3)
B5 B4 B10 B9 133.7(3)
C1 B3 B9 B8 109.2(3)
C2 B3 B9 B8 48.3(3)
B4 B3 B9 B8 145.5(3)
C1 B3 B9 B12 65.5(3)
C2 B3 B9 B12 4.6(4)
B8 B3 B9 B12 -43.7(3)
B4 B3 B9 B12 101.7(3)
C1 B3 B9 B10 -2.7(3)
C2 B3 B9 B10 -63.7(3)
B8 B3 B9 B10 -111.9(3)
B4 B3 B9 B10 33.5(3)
C1 B3 B9 B4 -36.3(2)
C2 B3 B9 B4 -97.2(3)
B8 B3 B9 B4 -145.5(3)
B5 B10 B9 B8 -58.7(4)
B11 B10 B9 B8 -0.7(4)
B12 B10 B9 B8 43.6(3)
B4 B10 B9 B8 -98.1(3)
B5 B10 B9 B12 -102.3(3)
B11 B10 B9 B12 -44.3(3)
B4 B10 B9 B12 -141.8(3)
B5 B10 B9 B3 7.8(3)
B11 B10 B9 B3 65.8(3)
B12 B10 B9 B3 110.1(3)
B4 B10 B9 B3 -31.6(2)
B5 B10 B9 B4 39.4(2)
B11 B10 B9 B4 97.4(3)
B12 B10 B9 B4 141.8(3)
C1 B4 B9 B8 11.8(4)
B3 B4 B9 B8 -32.1(3)
B5 B4 B9 B8 72.9(3)
B10 B4 B9 B8 110.4(3)
C1 B4 B9 B12 -61.5(4)
B3 B4 B9 B12 -105.4(3)
B5 B4 B9 B12 -0.4(4)
B10 B4 B9 B12 37.1(3)
C1 B4 B9 B3 43.9(3)
B5 B4 B9 B3 105.0(3)
B10 B4 B9 B3 142.4(3)
C1 B4 B9 B10 -98.6(3)
B3 B4 B9 B10 -142.4(3)
B5 B4 B9 B10 -37.4(2)
B12 B9 B8 B3 137.4(3)
B10 B9 B8 B3 95.4(3)
B4 B9 B8 B3 29.7(3)
B3 B9 B8 B12 -137.4(3)
B10 B9 B8 B12 -41.9(3)
B4 B9 B8 B12 -107.7(3)
B12 B9 B8 B7 42.8(3)
B3 B9 B8 B7 -94.6(3)
B10 B9 B8 B7 0.8(4)
B4 B9 B8 B7 -64.9(3)
B12 B9 B8 C2 96.6(3)
B3 B9 B8 C2 -40.7(2)
B10 B9 B8 C2 54.7(4)
B4 B9 B8 C2 -11.0(4)
C1 B3 B8 B9 -85.8(3)
C2 B3 B8 B9 -128.7(3)
B4 B3 B8 B9 -33.7(3)
C1 B3 B8 B12 -46.7(4)
C2 B3 B8 B12 -89.6(3)
B4 B3 B8 B12 5.4(4)
B9 B3 B8 B12 39.1(3)
C1 B3 B8 B7 15.5(3)
C2 B3 B8 B7 -27.4(2)
B4 B3 B8 B7 67.6(3)
B9 B3 B8 B7 101.3(3)
C1 B3 B8 C2 42.9(2)
B4 B3 B8 C2 95.0(3)
B9 B3 B8 C2 128.7(3)
C2 B7 B8 B9 96.6(3)
B11 B7 B8 B9 -0.6(4)
B6 B7 B8 B9 64.1(4)
B12 B7 B8 B9 -42.0(3)
C2 B7 B8 B3 28.2(2)
B11 B7 B8 B3 -69.1(3)
B6 B7 B8 B3 -4.3(3)
B12 B7 B8 B3 -110.4(3)
C2 B7 B8 B12 138.7(3)
B11 B7 B8 B12 41.4(3)
B6 B7 B8 B12 106.1(3)
B11 B7 B8 C2 -97.3(3)
B6 B7 B8 C2 -32.5(2)
B12 B7 B8 C2 -138.7(3)
B3 B9 B12 B8 41.3(3)
B10 B9 B12 B8 138.3(3)
B4 B9 B12 B8 102.5(3)
B8 B9 B12 B7 -42.5(3)
B3 B9 B12 B7 -1.3(4)
B10 B9 B12 B7 95.7(3)
B4 B9 B12 B7 60.0(3)
B8 B9 B12 B10 -138.3(3)
B3 B9 B12 B10 -97.0(3)
B4 B9 B12 B10 -35.7(3)
B8 B9 B12 B11 -97.4(3)
B3 B9 B12 B11 -56.2(3)
B10 B9 B12 B11 40.8(2)
B4 B9 B12 B11 5.1(3)
B3 B8 B12 B9 -42.4(3)
B7 B8 B12 B9 -131.0(3)
C2 B8 B12 B9 -98.7(3)
B9 B8 B12 B7 131.0(3)
B3 B8 B12 B7 88.6(3)
C2 B8 B12 B7 32.3(2)
B9 B8 B12 B10 38.4(3)
B3 B8 B12 B10 -4.0(4)
B7 B8 B12 B10 -92.6(3)
C2 B8 B12 B10 -60.3(3)
B9 B8 B12 B11 96.4(3)
B3 B8 B12 B11 54.0(3)
B7 B8 B12 B11 -34.6(2)
C2 B8 B12 B11 -2.3(3)
C2 B7 B12 B9 -2.6(3)
B11 B7 B12 B9 -99.1(3)
B6 B7 B12 B9 -64.5(3)
B8 B7 B12 B9 37.8(3)
C2 B7 B12 B8 -40.4(3)
B11 B7 B12 B8 -136.9(3)
B6 B7 B12 B8 -102.3(3)
C2 B7 B12 B10 62.4(3)
B11 B7 B12 B10 -34.1(3)
B6 B7 B12 B10 0.5(4)
B8 B7 B12 B10 102.8(3)
C2 B7 B12 B11 96.5(3)
B6 B7 B12 B11 34.6(3)
B8 B7 B12 B11 136.9(3)
B5 B10 B12 B9 95.4(3)
B11 B10 B12 B9 129.8(3)
B4 B10 B12 B9 34.7(3)
B5 B10 B12 B8 61.8(3)
B11 B10 B12 B8 96.3(3)
B9 B10 B12 B8 -33.5(3)
B4 B10 B12 B8 1.2(3)
B5 B10 B12 B7 -1.4(3)
B11 B10 B12 B7 33.1(2)
B9 B10 B12 B7 -96.7(3)
B4 B10 B12 B7 -62.0(3)
B5 B10 B12 B11 -34.5(2)
B9 B10 B12 B11 -129.8(3)
B4 B10 B12 B11 -95.1(3)
B5 B11 B12 B9 -8.7(3)
B7 B11 B12 B9 93.0(3)
B6 B11 B12 B9 58.7(3)
B10 B11 B12 B9 -45.1(3)
B5 B11 B12 B8 -63.4(3)
B7 B11 B12 B8 38.3(3)
B6 B11 B12 B8 4.1(4)
B10 B11 B12 B8 -99.8(3)
B5 B11 B12 B7 -101.7(3)
B6 B11 B12 B7 -34.2(3)
B10 B11 B12 B7 -138.1(3)
B5 B11 B12 B10 36.4(3)
B7 B11 B12 B10 138.1(3)
B6 B11 B12 B10 103.9(3)
B3 B4 C1 B5 137.1(3)
B10 B4 C1 B5 36.1(2)
B9 B4 C1 B5 95.0(3)
B5 B4 C1 B3 -137.1(3)
B10 B4 C1 B3 -101.0(3)
B9 B4 C1 B3 -42.1(2)
B3 B4 C1 C2 35.6(3)
B5 B4 C1 C2 -101.5(3)
B10 B4 C1 C2 -65.4(4)
B9 B4 C1 C2 -6.5(4)
B3 B4 C1 B6 103.9(3)
B5 B4 C1 B6 -33.2(3)
B10 B4 C1 B6 2.9(4)
B9 B4 C1 B6 61.8(4)
B3 B4 C1 S1 -107.7(3)
B5 B4 C1 S1 115.2(3)
B10 B4 C1 S1 151.3(2)
B9 B4 C1 S1 -149.8(2)
B11 B5 C1 B4 -106.1(3)
B10 B5 C1 B4 -40.8(3)
B6 B5 C1 B4 -149.4(3)
B11 B5 C1 B3 -55.9(4)
B10 B5 C1 B3 9.3(4)
B6 B5 C1 B3 -99.2(3)
B4 B5 C1 B3 50.2(3)
B11 B5 C1 C2 12.0(3)
B10 B5 C1 C2 77.2(3)
B6 B5 C1 C2 -31.3(2)
B4 B5 C1 C2 118.1(3)
B11 B5 C1 B6 43.3(2)
B10 B5 C1 B6 108.5(3)
B4 B5 C1 B6 149.4(3)
B11 B5 C1 S1 141.2(2)
B10 B5 C1 S1 -153.6(2)
B6 B5 C1 S1 97.9(3)
B4 B5 C1 S1 -112.8(3)
C2 B3 C1 B4 145.7(3)
B8 B3 C1 B4 98.5(3)
B9 B3 C1 B4 46.4(3)
C2 B3 C1 B5 95.1(3)
B8 B3 C1 B5 47.9(4)
B4 B3 C1 B5 -50.6(3)
B9 B3 C1 B5 -4.1(4)
B8 B3 C1 C2 -47.2(3)
B4 B3 C1 C2 -145.7(3)
B9 B3 C1 C2 -99.2(3)
C2 B3 C1 B6 25.0(2)
B8 B3 C1 B6 -22.3(4)
B4 B3 C1 B6 -120.7(3)
B9 B3 C1 B6 -74.3(3)
C2 B3 C1 S1 -101.0(2)
B8 B3 C1 S1 -148.3(2)
B4 B3 C1 S1 113.3(3)
B9 B3 C1 S1 159.7(2)
C8 B6 C1 B4 165.7(3)
C2 B6 C1 B4 -107.6(4)
B11 B6 C1 B4 -4.1(4)
B7 B6 C1 B4 -63.7(4)
B5 B6 C1 B4 36.1(3)
C8 B6 C1 B5 129.7(4)
C2 B6 C1 B5 -143.7(3)
B11 B6 C1 B5 -40.1(2)
B7 B6 C1 B5 -99.7(3)
C8 B6 C1 B3 -113.2(3)
C2 B6 C1 B3 -26.6(3)
B11 B6 C1 B3 77.0(3)
B7 B6 C1 B3 17.4(3)
B5 B6 C1 B3 117.1(3)
C8 B6 C1 C2 -86.6(3)
B11 B6 C1 C2 103.6(3)
B7 B6 C1 C2 44.0(2)
B5 B6 C1 C2 143.7(3)
C8 B6 C1 S1 15.1(4)
C2 B6 C1 S1 101.7(2)
B11 B6 C1 S1 -154.7(2)
B7 B6 C1 S1 145.7(2)
B5 B6 C1 S1 -114.6(2)
C8 B6 C2 C1 121.1(3)
B11 B6 C2 C1 -89.6(3)
B7 B6 C2 C1 -127.4(3)
B5 B6 C2 C1 -29.9(2)
C8 B6 C2 B7 -111.5(3)
B11 B6 C2 B7 37.8(3)
B5 B6 C2 B7 97.5(3)
C1 B6 C2 B7 127.4(3)
C8 B6 C2 B3 148.5(3)
B11 B6 C2 B3 -62.3(4)
B7 B6 C2 B3 -100.1(3)
B5 B6 C2 B3 -2.6(4)
C1 B6 C2 B3 27.3(3)
C8 B6 C2 S2 0.5(3)
B11 B6 C2 S2 149.8(2)
B7 B6 C2 S2 112.0(3)
B5 B6 C2 S2 -150.6(2)
C1 B6 C2 S2 -120.6(3)
C8 B6 C2 B8 -146.8(3)
B11 B6 C2 B8 2.5(4)
B7 B6 C2 B8 -35.3(3)
B5 B6 C2 B8 62.1(3)
C1 B6 C2 B8 92.1(3)
B4 C1 C2 B6 113.2(4)
B5 C1 C2 B6 33.6(3)
B3 C1 C2 B6 151.9(3)
S1 C1 C2 B6 -100.9(2)
B4 C1 C2 B7 64.2(4)
B5 C1 C2 B7 -15.4(3)
B3 C1 C2 B7 102.9(3)
B6 C1 C2 B7 -49.0(2)
S1 C1 C2 B7 -149.8(2)
B4 C1 C2 B3 -38.7(3)
B5 C1 C2 B3 -118.3(3)
B6 C1 C2 B3 -151.9(3)
S1 C1 C2 B3 107.2(3)
B4 C1 C2 S2 -143.0(3)
B5 C1 C2 S2 137.3(3)
B3 C1 C2 S2 -104.4(3)
B6 C1 C2 S2 103.7(3)
S1 C1 C2 S2 2.9(3)
B4 C1 C2 B8 0.4(4)
B5 C1 C2 B8 -79.2(3)
B3 C1 C2 B8 39.1(2)
B6 C1 C2 B8 -112.8(3)
S1 C1 C2 B8 146.3(2)
B11 B7 C2 B6 -38.0(3)
B12 B7 C2 B6 -107.0(3)
B8 B7 C2 B6 -143.6(3)
B11 B7 C2 C1 11.9(3)
B6 B7 C2 C1 49.9(2)
B12 B7 C2 C1 -57.0(3)
B8 B7 C2 C1 -93.7(3)
B11 B7 C2 B3 74.7(3)
B6 B7 C2 B3 112.7(3)
B12 B7 C2 B3 5.8(3)
B8 B7 C2 B3 -30.9(3)
B11 B7 C2 S2 -143.0(2)
B6 B7 C2 S2 -105.0(3)
B12 B7 C2 S2 148.0(2)
B8 B7 C2 S2 111.3(3)
B11 B7 C2 B8 105.6(3)
B6 B7 C2 B8 143.6(3)
B12 B7 C2 B8 36.7(2)
C1 B3 C2 B6 -29.3(3)
B8 B3 C2 B6 103.4(3)
B4 B3 C2 B6 -3.7(4)
B9 B3 C2 B6 64.8(3)
B8 B3 C2 C1 132.7(3)
B4 B3 C2 C1 25.6(2)
B9 B3 C2 C1 94.1(3)
C1 B3 C2 B7 -100.1(3)
B8 B3 C2 B7 32.6(3)
B4 B3 C2 B7 -74.5(3)
B9 B3 C2 B7 -6.0(3)
C1 B3 C2 S2 117.4(3)
B8 B3 C2 S2 -109.9(3)
B4 B3 C2 S2 142.9(3)
B9 B3 C2 S2 -148.5(2)
C1 B3 C2 B8 -132.7(3)
B4 B3 C2 B8 -107.1(3)
B9 B3 C2 B8 -38.6(2)
B9 B8 C2 B6 -61.0(4)
B3 B8 C2 B6 -108.7(3)
B12 B8 C2 B6 0.0(4)
B7 B8 C2 B6 36.2(3)
B9 B8 C2 C1 7.7(3)
B3 B8 C2 C1 -40.0(2)
B12 B8 C2 C1 68.8(3)
B7 B8 C2 C1 105.0(3)
B9 B8 C2 B7 -97.3(3)
B3 B8 C2 B7 -145.0(3)
B12 B8 C2 B7 -36.2(2)
B9 B8 C2 B3 47.7(3)
B12 B8 C2 B3 108.8(3)
B7 B8 C2 B3 145.0(3)
B9 B8 C2 S2 153.8(3)
B3 B8 C2 S2 106.1(3)
B12 B8 C2 S2 -145.1(2)
B7 B8 C2 S2 -108.9(3)
S1 C10 C11 C12 -176.6(2)
C10 C11 C12 O1 2.4(5)
C10 C11 C12 C24 -177.3(3)
O1 C12 C24 C28 -2.2(5)
C11 C12 C24 C28 177.5(3)
O1 C12 C24 C25 -172.4(3)
C11 C12 C24 C25 7.3(5)
O1 C12 C24 Fe1 -83.7(4)
C11 C12 C24 Fe1 96.0(3)
C12 C24 C25 C26 174.4(4)
C28 C24 C25 C26 2.8(4)
Fe1 C24 C25 C26 62.6(3)
C12 C24 C25 Fe1 111.8(4)
C28 C24 C25 Fe1 -59.8(2)
C24 C25 C26 C27 -4.7(4)
Fe1 C25 C26 C27 53.7(3)
C24 C25 C26 Fe1 -58.5(2)
C25 C26 C27 C28 4.7(4)
Fe1 C26 C27 C28 57.4(2)
C25 C26 C27 Fe1 -52.7(3)
C26 C27 C28 C24 -2.9(4)
Fe1 C27 C28 C24 58.9(2)
C26 C27 C28 Fe1 -61.7(3)
C12 C24 C28 C27 -172.7(3)
C25 C24 C28 C27 0.0(4)
Fe1 C24 C28 C27 -60.9(3)
C12 C24 C28 Fe1 -111.8(3)
C25 C24 C28 Fe1 60.9(2)
C29 C30 C31 C32 -5.5(4)
Fe1 C30 C31 C32 -63.1(2)
C29 C30 C31 Fe1 57.6(3)
C30 C31 C32 C33 6.9(4)
Fe1 C31 C32 C33 -57.0(3)
C30 C31 C32 Fe1 63.9(2)
C31 C32 C33 C29 -6.5(4)
Fe1 C32 C33 C29 -64.7(2)
C31 C32 C33 Fe1 58.2(3)
C31 C30 C29 C33 1.8(4)
Fe1 C30 C29 C33 58.3(2)
C31 C30 C29 Fe1 -56.5(3)
C32 C33 C29 C30 2.9(4)
Fe1 C33 C29 C30 -59.9(2)
C32 C33 C29 Fe1 62.8(2)
C2 B6 C8 C7 139.6(3)
B11 B6 C8 C7 5.9(5)
B7 B6 C8 C7 76.9(3)
B5 B6 C8 C7 -85.9(5)
C1 B6 C8 C7 -159.2(3)
C2 B6 C8 C9 -99.3(4)
B11 B6 C8 C9 126.9(4)
B7 B6 C8 C9 -162.0(3)
B5 B6 C8 C9 35.2(6)
C1 B6 C8 C9 -38.1(5)
C2 B6 C8 C3 21.2(3)
B11 B6 C8 C3 -112.6(4)
B7 B6 C8 C3 -41.5(3)
B5 B6 C8 C3 155.7(4)
C1 B6 C8 C3 82.4(3)
B6 C8 C7 C6 -173.5(3)
C9 C8 C7 C6 50.2(3)
C3 C8 C7 C6 -55.7(4)
C8 C7 C6 C5 -20.3(4)
C7 C6 C5 C9 -16.0(4)
C7 C6 C5 C4 86.8(3)
C4 C5 C9 C8 -60.0(3)
C6 C5 C9 C8 43.4(3)
C7 C8 C9 C5 -59.6(3)
B6 C8 C9 C5 176.0(3)
C3 C8 C9 C5 52.5(3)
C7 C8 C3 C4 78.1(3)
B6 C8 C3 C4 -163.5(3)
C9 C8 C3 C4 -27.6(3)
C7 C8 C3 S2 -154.4(3)
B6 C8 C3 S2 -36.0(3)
C9 C8 C3 S2 99.9(2)
C8 C3 C4 C13 -132.5(3)
S2 C3 C4 C13 105.8(3)
C8 C3 C4 C5 -9.4(3)
S2 C3 C4 C5 -131.1(2)
C9 C5 C4 C13 170.1(3)
C6 C5 C4 C13 69.4(3)
C9 C5 C4 C3 43.8(3)
C6 C5 C4 C3 -56.9(3)
C3 C4 C13 O2 26.6(5)
C5 C4 C13 O2 -91.0(5)
C3 C4 C13 C14 -163.5(3)
C5 C4 C13 C14 78.9(4)
O2 C13 C14 C15 165.1(4)
C4 C13 C14 C15 -5.6(6)
O2 C13 C14 C18 -20.5(5)
C4 C13 C14 C18 168.8(3)
O2 C13 C14 Fe2 -103.8(3)
C4 C13 C14 Fe2 85.5(4)
C18 C14 C15 C16 0.0(4)
C13 C14 C15 C16 175.0(4)
Fe2 C14 C15 C16 61.8(3)
C18 C14 C15 Fe2 -61.8(2)
C13 C14 C15 Fe2 113.1(4)
C14 C15 C16 C17 0.0(4)
Fe2 C15 C16 C17 57.5(3)
C14 C15 C16 Fe2 -57.5(2)
C15 C16 C17 C18 0.0(4)
Fe2 C16 C17 C18 56.1(3)
C15 C16 C17 Fe2 -56.1(2)
C16 C17 C18 C14 0.0(4)
Fe2 C17 C18 C14 59.5(2)
C16 C17 C18 Fe2 -59.5(3)
C15 C14 C18 C17 0.0(4)
C13 C14 C18 C17 -175.5(3)
Fe2 C14 C18 C17 -63.1(3)
C15 C14 C18 Fe2 63.1(2)
C13 C14 C18 Fe2 -112.4(3)
C19 C20 C21 C22 0.0(4)
Fe2 C20 C21 C22 -58.3(2)
C19 C20 C21 Fe2 58.3(2)
C20 C21 C22 C23 0.0(4)
Fe2 C21 C22 C23 -55.7(3)
C20 C21 C22 Fe2 55.7(2)
C21 C22 C23 C19 0.0(4)
Fe2 C22 C23 C19 -57.0(3)
C21 C22 C23 Fe2 57.0(2)
C22 C23 C19 C20 0.0(4)
Fe2 C23 C19 C20 -60.7(2)
C22 C23 C19 Fe2 60.7(3)
C21 C20 C19 C23 0.0(4)
Fe2 C20 C19 C23 61.5(3)
C21 C20 C19 Fe2 -61.5(2)
C27 C28 Fe1 C24 120.5(3)
C27 C28 Fe1 C25 78.6(2)
C24 C28 Fe1 C25 -41.9(2)
C27 C28 Fe1 C33 -83.3(3)
C24 C28 Fe1 C33 156.2(2)
C24 C28 Fe1 C27 -120.5(3)
C27 C28 Fe1 C32 -51.0(5)
C24 C28 Fe1 C32 -171.5(3)
C27 C28 Fe1 C30 -163.6(2)
C24 C28 Fe1 C30 75.9(3)
C27 C28 Fe1 C31 157.4(5)
C24 C28 Fe1 C31 36.9(6)
C27 C28 Fe1 C26 35.6(2)
C24 C28 Fe1 C26 -84.9(2)
C27 C28 Fe1 C29 -125.6(2)
C24 C28 Fe1 C29 113.9(2)
C12 C24 Fe1 C28 116.9(4)
C25 C24 Fe1 C28 -114.2(3)
C12 C24 Fe1 C25 -128.9(4)
C28 C24 Fe1 C25 114.2(3)
C12 C24 Fe1 C33 59.1(5)
C28 C24 Fe1 C33 -57.8(4)
C25 C24 Fe1 C33 -172.0(3)
C12 C24 Fe1 C27 153.4(3)
C28 C24 Fe1 C27 36.5(2)
C25 C24 Fe1 C27 -77.6(2)
C12 C24 Fe1 C32 -73.1(5)
C28 C24 Fe1 C32 170.0(4)
C25 C24 Fe1 C32 55.9(5)
C12 C24 Fe1 C30 -10.3(3)
C28 C24 Fe1 C30 -127.2(2)
C25 C24 Fe1 C30 118.6(2)
C12 C24 Fe1 C31 -50.8(3)
C28 C24 Fe1 C31 -167.7(2)
C25 C24 Fe1 C31 78.1(2)
C12 C24 Fe1 C26 -166.0(3)
C28 C24 Fe1 C26 77.1(2)
C25 C24 Fe1 C26 -37.1(2)
C12 C24 Fe1 C29 31.5(3)
C28 C24 Fe1 C29 -85.4(2)
C25 C24 Fe1 C29 160.4(2)
C26 C25 Fe1 C28 -76.8(2)
C24 C25 Fe1 C28 41.68(19)
C26 C25 Fe1 C24 -118.5(3)
C26 C25 Fe1 C33 51.9(5)
C24 C25 Fe1 C33 170.4(4)
C26 C25 Fe1 C27 -33.1(2)
C24 C25 Fe1 C27 85.4(2)
C26 C25 Fe1 C32 81.4(3)
C24 C25 Fe1 C32 -160.13(19)
C26 C25 Fe1 C30 158.4(2)
C24 C25 Fe1 C30 -83.1(2)
C26 C25 Fe1 C31 121.1(3)
C24 C25 Fe1 C31 -120.4(2)
C24 C25 Fe1 C26 118.5(3)
C26 C25 Fe1 C29 -167.2(3)
C24 C25 Fe1 C29 -48.8(5)
C32 C33 Fe1 C28 160.5(2)
C29 C33 Fe1 C28 -81.3(2)
C32 C33 Fe1 C24 -156.8(3)
C29 C33 Fe1 C24 -38.7(4)
C32 C33 Fe1 C25 39.6(5)
C29 C33 Fe1 C25 157.7(4)
C32 C33 Fe1 C27 117.2(2)
C29 C33 Fe1 C27 -124.7(2)
C29 C33 Fe1 C32 118.1(3)
C32 C33 Fe1 C30 -77.6(2)
C29 C33 Fe1 C30 40.5(2)
C32 C33 Fe1 C31 -35.9(2)
C29 C33 Fe1 C31 82.2(2)
C32 C33 Fe1 C26 78.2(3)
C29 C33 Fe1 C26 -163.7(2)
C32 C33 Fe1 C29 -118.1(3)
C26 C27 Fe1 C28 120.1(3)
C26 C27 Fe1 C24 81.4(3)
C28 C27 Fe1 C24 -38.7(2)
C26 C27 Fe1 C25 34.7(2)
C28 C27 Fe1 C25 -85.4(2)
C26 C27 Fe1 C33 -124.2(2)
C28 C27 Fe1 C33 115.7(2)
C26 C27 Fe1 C32 -81.6(3)
C28 C27 Fe1 C32 158.3(2)
C26 C27 Fe1 C30 175.8(5)
C28 C27 Fe1 C30 55.7(6)
C26 C27 Fe1 C31 -44.2(5)
C28 C27 Fe1 C31 -164.3(3)
C28 C27 Fe1 C26 -120.1(3)
C26 C27 Fe1 C29 -165.6(2)
C28 C27 Fe1 C29 74.3(3)
C33 C32 Fe1 C28 -45.1(5)
C31 C32 Fe1 C28 -167.1(3)
C33 C32 Fe1 C24 152.0(4)
C31 C32 Fe1 C24 30.0(5)
C33 C32 Fe1 C25 -164.9(2)
C31 C32 Fe1 C25 73.0(3)
C31 C32 Fe1 C33 -122.0(3)
C33 C32 Fe1 C27 -81.8(3)
C31 C32 Fe1 C27 156.2(2)
C33 C32 Fe1 C30 81.2(2)
C31 C32 Fe1 C30 -40.8(2)
C33 C32 Fe1 C31 122.0(3)
C33 C32 Fe1 C26 -122.3(2)
C31 C32 Fe1 C26 115.6(2)
C33 C32 Fe1 C29 38.2(2)
C31 C32 Fe1 C29 -83.8(2)
C31 C30 Fe1 C28 -162.2(2)
C29 C30 Fe1 C28 68.1(3)
C31 C30 Fe1 C24 -117.2(2)
C29 C30 Fe1 C24 113.1(2)
C31 C30 Fe1 C25 -70.6(3)
C29 C30 Fe1 C25 159.7(2)
C31 C30 Fe1 C33 88.0(2)
C29 C30 Fe1 C33 -41.7(2)
C31 C30 Fe1 C27 153.7(5)
C29 C30 Fe1 C27 24.0(7)
C31 C30 Fe1 C32 42.7(2)
C29 C30 Fe1 C32 -87.1(2)
C29 C30 Fe1 C31 -129.7(3)
C31 C30 Fe1 C26 -33.1(5)
C29 C30 Fe1 C26 -162.8(4)
C31 C30 Fe1 C29 129.7(3)
C30 C31 Fe1 C28 51.9(6)
C32 C31 Fe1 C28 162.7(5)
C30 C31 Fe1 C24 80.9(3)
C32 C31 Fe1 C24 -168.3(2)
C30 C31 Fe1 C25 125.4(2)
C32 C31 Fe1 C25 -123.9(2)
C30 C31 Fe1 C33 -74.7(2)
C32 C31 Fe1 C33 36.1(2)
C30 C31 Fe1 C27 -164.1(3)
C32 C31 Fe1 C27 -53.3(4)
C30 C31 Fe1 C32 -110.8(3)
C32 C31 Fe1 C30 110.8(3)
C30 C31 Fe1 C26 165.6(2)
C32 C31 Fe1 C26 -83.6(2)
C30 C31 Fe1 C29 -31.3(2)
C32 C31 Fe1 C29 79.4(2)
C27 C26 Fe1 C28 -38.0(2)
C25 C26 Fe1 C28 87.0(3)
C27 C26 Fe1 C24 -84.8(3)
C25 C26 Fe1 C24 40.2(2)
C27 C26 Fe1 C25 -125.0(4)
C27 C26 Fe1 C33 74.4(3)
C25 C26 Fe1 C33 -160.7(2)
C25 C26 Fe1 C27 125.0(4)
C27 C26 Fe1 C32 116.7(2)
C25 C26 Fe1 C32 -118.4(2)
C27 C26 Fe1 C30 -177.1(4)
C25 C26 Fe1 C30 -52.1(5)
C27 C26 Fe1 C31 159.5(2)
C25 C26 Fe1 C31 -75.5(3)
C27 C26 Fe1 C29 39.2(6)
C25 C26 Fe1 C29 164.2(4)
C30 C29 Fe1 C28 -130.8(2)
C33 C29 Fe1 C28 116.8(2)
C30 C29 Fe1 C24 -84.7(2)
C33 C29 Fe1 C24 162.9(2)
C30 C29 Fe1 C25 -48.2(5)
C33 C29 Fe1 C25 -160.5(4)
C30 C29 Fe1 C33 112.3(3)
C30 C29 Fe1 C27 -172.3(2)
C33 C29 Fe1 C27 75.4(2)
C30 C29 Fe1 C32 74.1(2)
C33 C29 Fe1 C32 -38.2(2)
C33 C29 Fe1 C30 -112.3(3)
C30 C29 Fe1 C31 30.8(2)
C33 C29 Fe1 C31 -81.5(2)
C30 C29 Fe1 C26 158.6(5)
C33 C29 Fe1 C26 46.3(6)
C23 C19 Fe2 C20 -118.1(3)
C23 C19 Fe2 C14 161.9(2)
C20 C19 Fe2 C14 -80.0(3)
C20 C19 Fe2 C23 118.1(3)
C23 C19 Fe2 C18 121.8(2)
C20 C19 Fe2 C18 -120.1(2)
C23 C19 Fe2 C21 -80.2(2)
C20 C19 Fe2 C21 37.9(2)
C23 C19 Fe2 C15 179.9(4)
C20 C19 Fe2 C15 -62.1(6)
C23 C19 Fe2 C22 -37.3(2)
C20 C19 Fe2 C22 80.8(2)
C23 C19 Fe2 C17 81.6(3)
C20 C19 Fe2 C17 -160.3(2)
C23 C19 Fe2 C16 57.4(4)
C20 C19 Fe2 C16 175.4(3)
C21 C20 Fe2 C19 118.8(3)
C21 C20 Fe2 C14 -121.6(2)
C19 C20 Fe2 C14 119.6(2)
C21 C20 Fe2 C23 79.9(2)
C19 C20 Fe2 C23 -38.9(2)
C21 C20 Fe2 C18 -165.3(2)
C19 C20 Fe2 C18 75.9(2)
C19 C20 Fe2 C21 -118.8(3)
C21 C20 Fe2 C15 -80.6(2)
C19 C20 Fe2 C15 160.6(2)
C21 C20 Fe2 C22 36.4(2)
C19 C20 Fe2 C22 -82.4(2)
C21 C20 Fe2 C17 162.7(3)
C19 C20 Fe2 C17 43.9(4)
C21 C20 Fe2 C16 -53.1(6)
C19 C20 Fe2 C16 -171.9(5)
C15 C14 Fe2 C19 172.0(2)
C18 C14 Fe2 C19 -70.9(3)
C13 C14 Fe2 C19 44.5(3)
C15 C14 Fe2 C20 127.7(2)
C18 C14 Fe2 C20 -115.1(2)
C13 C14 Fe2 C20 0.2(3)
C15 C14 Fe2 C23 -151.4(4)
C18 C14 Fe2 C23 -34.3(5)
C13 C14 Fe2 C23 81.1(5)
C15 C14 Fe2 C18 -117.2(3)
C13 C14 Fe2 C18 115.3(4)
C15 C14 Fe2 C21 85.3(2)
C18 C14 Fe2 C21 -157.5(2)
C13 C14 Fe2 C21 -42.2(3)
C18 C14 Fe2 C15 117.2(3)
C13 C14 Fe2 C15 -127.5(4)
C15 C14 Fe2 C22 50.8(5)
C18 C14 Fe2 C22 168.0(4)
C13 C14 Fe2 C22 -76.7(5)
C15 C14 Fe2 C17 -79.2(2)
C18 C14 Fe2 C17 37.9(2)
C13 C14 Fe2 C17 153.3(3)
C15 C14 Fe2 C16 -37.0(2)
C18 C14 Fe2 C16 80.2(2)
C13 C14 Fe2 C16 -164.5(3)
C22 C23 Fe2 C19 -119.5(3)
C19 C23 Fe2 C20 39.3(2)
C22 C23 Fe2 C20 -80.3(2)
C19 C23 Fe2 C14 -48.4(5)
C22 C23 Fe2 C14 -167.9(4)
C19 C23 Fe2 C18 -74.2(3)
C22 C23 Fe2 C18 166.3(2)
C19 C23 Fe2 C21 83.3(2)
C22 C23 Fe2 C21 -36.2(2)
C19 C23 Fe2 C15 -179.9(3)
C22 C23 Fe2 C15 60.6(4)
C19 C23 Fe2 C22 119.5(3)
C19 C23 Fe2 C17 -114.3(2)
C22 C23 Fe2 C17 126.2(2)
C19 C23 Fe2 C16 -153.5(2)
C22 C23 Fe2 C16 87.0(2)
C17 C18 Fe2 C19 -116.9(2)
C14 C18 Fe2 C19 125.3(2)
C17 C18 Fe2 C20 -159.1(2)
C14 C18 Fe2 C20 83.0(2)
C17 C18 Fe2 C14 117.8(3)
C17 C18 Fe2 C23 -75.4(3)
C14 C18 Fe2 C23 166.8(2)
C17 C18 Fe2 C21 174.8(3)
C14 C18 Fe2 C21 57.0(5)
C17 C18 Fe2 C15 78.9(2)
C14 C18 Fe2 C15 -38.9(2)
C17 C18 Fe2 C22 -50.3(5)
C14 C18 Fe2 C22 -168.1(4)
C14 C18 Fe2 C17 -117.8(3)
C17 C18 Fe2 C16 36.2(2)
C14 C18 Fe2 C16 -81.7(2)
C20 C21 Fe2 C19 -39.1(2)
C22 C21 Fe2 C19 81.8(2)
C22 C21 Fe2 C20 120.9(3)
C20 C21 Fe2 C14 77.5(2)
C22 C21 Fe2 C14 -161.6(2)
C20 C21 Fe2 C23 -84.3(2)
C22 C21 Fe2 C23 36.7(2)
C20 C21 Fe2 C18 35.5(5)
C22 C21 Fe2 C18 156.4(4)
C20 C21 Fe2 C15 122.5(2)
C22 C21 Fe2 C15 -116.6(2)
C20 C21 Fe2 C22 -120.9(3)
C20 C21 Fe2 C17 -155.4(4)
C22 C21 Fe2 C17 -34.4(6)
C20 C21 Fe2 C16 164.45(19)
C22 C21 Fe2 C16 -74.6(3)
C16 C15 Fe2 C19 -142.1(5)
C14 C15 Fe2 C19 -23.2(6)
C16 C15 Fe2 C20 169.0(2)
C14 C15 Fe2 C20 -72.1(3)
C16 C15 Fe2 C14 -118.9(3)
C16 C15 Fe2 C23 37.6(5)
C14 C15 Fe2 C23 156.6(3)
C16 C15 Fe2 C18 -79.5(2)
C14 C15 Fe2 C18 39.4(2)
C16 C15 Fe2 C21 124.5(2)
C14 C15 Fe2 C21 -116.5(2)
C16 C15 Fe2 C22 80.7(3)
C14 C15 Fe2 C22 -160.4(2)
C16 C15 Fe2 C17 -35.9(2)
C14 C15 Fe2 C17 83.0(2)
C14 C15 Fe2 C16 118.9(3)
C23 C22 Fe2 C19 38.5(2)
C21 C22 Fe2 C19 -82.9(2)
C23 C22 Fe2 C20 84.2(2)
C21 C22 Fe2 C20 -37.2(2)
C23 C22 Fe2 C14 168.3(4)
C21 C22 Fe2 C14 46.9(5)
C21 C22 Fe2 C23 -121.4(3)
C23 C22 Fe2 C18 -34.0(5)
C21 C22 Fe2 C18 -155.4(4)
C23 C22 Fe2 C21 121.4(3)
C23 C22 Fe2 C15 -154.0(2)
C21 C22 Fe2 C15 84.7(3)
C23 C22 Fe2 C17 -70.8(3)
C21 C22 Fe2 C17 167.8(2)
C23 C22 Fe2 C16 -112.1(2)
C21 C22 Fe2 C16 126.5(2)
C18 C17 Fe2 C19 77.3(3)
C16 C17 Fe2 C19 -162.4(2)
C18 C17 Fe2 C20 45.6(4)
C16 C17 Fe2 C20 165.9(3)
C18 C17 Fe2 C14 -39.3(2)
C16 C17 Fe2 C14 81.0(2)
C18 C17 Fe2 C23 120.6(2)
C16 C17 Fe2 C23 -119.1(2)
C16 C17 Fe2 C18 120.3(3)
C18 C17 Fe2 C21 -173.6(4)
C16 C17 Fe2 C21 -53.4(6)
C18 C17 Fe2 C15 -83.9(2)
C16 C17 Fe2 C15 36.3(2)
C18 C17 Fe2 C22 160.2(2)
C16 C17 Fe2 C22 -79.6(3)
C18 C17 Fe2 C16 -120.3(3)
C15 C16 Fe2 C19 156.7(3)
C17 C16 Fe2 C19 35.6(4)
C15 C16 Fe2 C20 -35.2(7)
C17 C16 Fe2 C20 -156.2(5)
C15 C16 Fe2 C14 38.5(2)
C17 C16 Fe2 C14 -82.6(2)
C15 C16 Fe2 C23 -162.9(2)
C17 C16 Fe2 C23 76.1(3)
C15 C16 Fe2 C18 83.8(2)
C17 C16 Fe2 C18 -37.2(2)
C15 C16 Fe2 C21 -77.5(3)
C17 C16 Fe2 C21 161.5(2)
C17 C16 Fe2 C15 -121.1(3)
C15 C16 Fe2 C22 -119.0(2)
C17 C16 Fe2 C22 120.0(2)
C15 C16 Fe2 C17 121.1(3)
C11 C10 S1 C1 -165.7(3)
B4 C1 S1 C10 34.7(3)
B5 C1 S1 C10 119.0(3)
B3 C1 S1 C10 -45.4(3)
C2 C1 S1 C10 -112.4(2)
B6 C1 S1 C10 -172.5(2)
B6 C2 S2 C3 -18.8(3)
C1 C2 S2 C3 -96.1(3)
B7 C2 S2 C3 54.1(3)
B3 C2 S2 C3 -166.7(3)
B8 C2 S2 C3 126.6(3)
C4 C3 S2 C2 150.2(3)
C8 C3 S2 C2 31.1(2)
